data_7049868
loop_
_publ_author_name
'Sch\"one, Sebastian'
'M\"arz, Juliane'
'Stumpf, Thorsten'
'Ikeda-Ohno, Atsushi'

_publ_section_title
;
 Mixed-valent neptunium oligomer complexes based on cation-cation
 interactions.
;
_journal_issue 20
_journal_name_full 'Dalton transactions (Cambridge, England : 2003)'
_journal_page_first 6700
_journal_page_last 6703
_journal_paper_doi 10.1039/c9dt01056d
_journal_volume 48
_journal_year 2019
_chemical_formula_sum 'C28 H56 Cl6 Np3 O11'
_chemical_formula_weight 1492.42
_space_group_crystal_system monoclinic
_space_group_IT_number 14
_space_group_name_Hall '-P 2ybc'
_space_group_name_H-M_alt 'P 1 21/c 1'
_symmetry_space_group_name_Hall '-P 2ybc'
_symmetry_space_group_name_H-M 'P 1 21/c 1'
_atom_sites_solution_hydrogens geom
_audit_update_record
;
2019-04-10 deposited with the CCDC.    2019-04-16 downloaded from the CCDC.
;
_cell_angle_alpha 90
_cell_angle_beta 90.060(3)
_cell_angle_gamma 90
_cell_formula_units_Z 4
_cell_length_a 15.3447(17)
_cell_length_b 24.156(3)
_cell_length_c 11.5292(8)
_cell_measurement_reflns_used 508
_cell_measurement_temperature 100.(2)
_cell_measurement_theta_max 24.1671
_cell_measurement_theta_min 1.9351
_cell_volume 4273.5(8)
_computing_cell_refinement 'APEX3 v2016.9-0 (Bruker AXS)'
_computing_data_reduction 'SAINT V8.37A (Bruker AXS Inc., 2015)'
_computing_molecular_graphics 'shelXle (C.B. Huebschle, rev 807)'
_computing_structure_refinement 'SHELXL-2014/7 (Sheldrick, 2014)'
_computing_structure_solution 'XT, VERSION 2014/5'
_diffrn_ambient_temperature 100.(2)
_diffrn_detector_area_resol_mean 10.4167
_diffrn_measured_fraction_theta_full 0.999
_diffrn_measured_fraction_theta_max 0.999
_diffrn_measurement_device_type 'Bruker D8 Venture'
_diffrn_measurement_method 'generic \f and \o scans'
_diffrn_radiation_type 'Mo K\a'
_diffrn_radiation_wavelength 0.71073
_diffrn_reflns_av_R_equivalents 0.0334
_diffrn_reflns_av_unetI/netI 0.0252
_diffrn_reflns_limit_h_max 20
_diffrn_reflns_limit_h_min -19
_diffrn_reflns_limit_k_max 31
_diffrn_reflns_limit_k_min -30
_diffrn_reflns_limit_l_max 14
_diffrn_reflns_limit_l_min -15
_diffrn_reflns_number 65035
_diffrn_reflns_theta_full 27.88
_diffrn_reflns_theta_max 27.88
_diffrn_reflns_theta_min 2.36
_exptl_absorpt_coefficient_mu 7.664
_exptl_absorpt_correction_T_max 0.65
_exptl_absorpt_correction_T_min 0.57
_exptl_absorpt_correction_type multi-scan
_exptl_absorpt_process_details
;
SADABS-2016/2 - Bruker AXS area detector scaling and absorption correction
;
_exptl_crystal_colour 'pale green'
_exptl_crystal_density_diffrn 2.320
_exptl_crystal_density_method 'not measured'
_exptl_crystal_description prism
_exptl_crystal_F_000 2772
_exptl_crystal_size_max 0.100
_exptl_crystal_size_mid 0.069
_exptl_crystal_size_min 0.062
_refine_diff_density_max 1.294
_refine_diff_density_min -1.101
_refine_ls_extinction_method none
_refine_ls_goodness_of_fit_ref 1.071
_refine_ls_hydrogen_treatment constr
_refine_ls_matrix_type full
_refine_ls_number_parameters 433
_refine_ls_number_reflns 10184
_refine_ls_number_restraints 0
_refine_ls_restrained_S_all 1.071
_refine_ls_R_factor_all 0.0286
_refine_ls_R_factor_gt 0.0207
_refine_ls_shift/su_max 0.004
_refine_ls_shift/su_mean 0.000
_refine_ls_structure_factor_coef Fsqd
_refine_ls_weighting_details 'w=1/[\s^2^(Fo^2^)+(0.0103P)^2^+8.3544P] where P=(Fo^2^+2Fc^2^)/3'
_refine_ls_weighting_scheme calc
_refine_ls_wR_factor_gt 0.0367
_refine_ls_wR_factor_ref 0.0381
_reflns_number_gt 8913
_reflns_number_total 10184
_reflns_threshold_expression 'I > 2\s(I)'
_cod_data_source_file c9dt01056d2.cif
_cod_data_source_block sc207_NpCl4
_cod_depositor_comments
;
The following automatic conversions were performed:

'_exptl_absorpt_correction_type' value 'Multi-Scan' changed to
'multi-scan' according to
/home/data/users/saulius/crontab/automatic-downloads/rss-feeds/RSC/lib/dictionaries/cif_core.dic
dictionary named 'cif_core.dic' version 2.4.2 from 2011-04-26.

Automatic conversion script
Id: cif_fix_values 4973 2017-02-22 13:04:09Z antanas 

 Adding full bibliography for 7049868--7049869.cif.
;
_cod_original_cell_volume 4273.5(7)
_cod_database_code 7049868

loop_
_space_group_symop_operation_xyz
'x, y, z'
'-x, y+1/2, -z+1/2'
'-x, -y, -z'
'x, -y-1/2, z-1/2'

loop_
_atom_site_type_symbol
_atom_site_label
_atom_site_fract_x
_atom_site_fract_y
_atom_site_fract_z
_atom_site_U_iso_or_equiv
_atom_site_adp_type
_atom_site_calc_flag
_atom_site_refinement_flags_adp
_atom_site_refinement_flags_posn
_atom_site_occupancy
Np Np1 0.74637(2) 0.48928(2) 0.23362(2) 0.00944(3) Uani d . . 1
C C1 0.9104(2) 0.29844(13) -0.0550(3) 0.0163(7) Uani d . . 1
H H1A 0.8939 0.2666 -0.0056 0.02 Uiso calc U R 1
H H1B 0.9653 0.2895 -0.0961 0.02 Uiso calc U R 1
Cl Cl1 0.79463(5) 0.50812(4) 0.44688(7) 0.01833(17) Uani d . . 1
O O1 0.85622(14) 0.42684(9) 0.21766(18) 0.0119(5) Uani d . . 1
Np Np2 0.90944(2) 0.35545(2) 0.22636(2) 0.00894(3) Uani d . . 1
C C2 0.8384(2) 0.31182(14) -0.1409(3) 0.0201(8) Uani d . . 1
H H2A 0.7819 0.2968 -0.114 0.024 Uiso calc U R 1
H H2B 0.8517 0.2961 -0.2182 0.024 Uiso calc U R 1
Cl Cl2 0.69943(6) 0.47381(4) 0.02051(7) 0.02190(18) Uani d . . 1
O O2 0.96408(14) 0.28984(9) 0.23224(19) 0.0145(5) Uani d . . 1
Np Np3 0.64175(2) 0.34105(2) 0.33157(2) 0.00930(3) Uani d . . 1
C C3 0.8358(2) 0.37558(14) -0.1458(3) 0.0215(8) Uani d . . 1
H H3A 0.846 0.3889 -0.2258 0.026 Uiso calc U R 1
H H3B 0.7788 0.3897 -0.1185 0.026 Uiso calc U R 1
Cl Cl3 0.85828(6) 0.56379(3) 0.16460(8) 0.02047(18) Uani d . . 1
O O3 0.66565(13) 0.41643(9) 0.29006(18) 0.0114(5) Uani d . . 1
Cl Cl4 0.61347(5) 0.55440(3) 0.27004(7) 0.01965(18) Uani d . . 1
C C4 0.9086(2) 0.39400(14) -0.0657(3) 0.0180(7) Uani d . . 1
H H4A 0.9627 0.4011 -0.1099 0.022 Uiso calc U R 1
H H4B 0.8921 0.4282 -0.0236 0.022 Uiso calc U R 1
O O4 0.61300(15) 0.27177(9) 0.3723(2) 0.0171(5) Uani d . . 1
Cl Cl5 0.81013(5) 0.33507(3) 0.42581(7) 0.01408(16) Uani d . . 1
C C5 1.1225(2) 0.37112(17) 0.1341(4) 0.0362(11) Uani d . . 1
H H5A 1.1217 0.3564 0.054 0.043 Uiso calc U R 1
H H5B 1.1279 0.3397 0.1886 0.043 Uiso calc U R 1
O O5 0.92043(14) 0.34832(9) 0.01429(19) 0.0140(5) Uani d . . 1
O O6 1.04367(14) 0.40188(9) 0.1573(2) 0.0166(5) Uani d . . 1
Cl Cl6 0.75236(5) 0.30756(3) 0.15129(7) 0.01508(16) Uani d . . 1
C C6 1.1981(2) 0.41102(17) 0.1498(4) 0.0316(10) Uani d . . 1
H H6A 1.2254 0.4198 0.0743 0.038 Uiso calc U R 1
H H6B 1.2428 0.3951 0.202 0.038 Uiso calc U R 1
O O7 1.00156(14) 0.38024(9) 0.39658(19) 0.0158(5) Uani d . . 1
C C7 1.1570(3) 0.46293(18) 0.2036(3) 0.0334(10) Uani d . . 1
H H7A 1.1576 0.4611 0.2894 0.04 Uiso calc U R 1
H H7B 1.1874 0.497 0.1781 0.04 Uiso calc U R 1
O O8 0.54596(14) 0.32930(10) 0.16109(19) 0.0192(5) Uani d . . 1
C C8 1.0653(2) 0.46054(14) 0.1567(3) 0.0220(8) Uani d . . 1
H H8A 1.0248 0.4817 0.2067 0.026 Uiso calc U R 1
H H8B 1.0626 0.4757 0.077 0.026 Uiso calc U R 1
O O9 0.49352(14) 0.37475(9) 0.37700(19) 0.0140(5) Uani d . . 1
C C9 1.0395(2) 0.34274(15) 0.4810(3) 0.0240(8) Uani d . . 1
H H9A 1.1035 0.3475 0.4847 0.029 Uiso calc U R 1
H H9B 1.0264 0.3038 0.4608 0.029 Uiso calc U R 1
O O10 0.62882(14) 0.36449(9) 0.53792(18) 0.0134(5) Uani d . . 1
C C10 0.9976(3) 0.35825(15) 0.5962(3) 0.0245(8) Uani d . . 1
H H10A 1.0397 0.3542 0.6608 0.029 Uiso calc U R 1
H H10B 0.9463 0.3346 0.612 0.029 Uiso calc U R 1
O O11 0.30356(17) 0.24542(11) 0.3311(3) 0.0359(7) Uani d . . 1
C C11 0.9705(3) 0.41885(15) 0.5811(3) 0.0248(8) Uani d . . 1
H H11A 0.9071 0.4233 0.5938 0.03 Uiso calc U R 1
H H11B 1.0022 0.4429 0.6364 0.03 Uiso calc U R 1
C C12 0.9945(2) 0.43295(14) 0.4570(3) 0.0166(7) Uani d . . 1
H H12A 0.949 0.4563 0.421 0.02 Uiso calc U R 1
H H12B 1.0507 0.4531 0.4545 0.02 Uiso calc U R 1
C C14 0.4732(3) 0.3394(3) -0.0175(4) 0.0533(15) Uani d . . 1
H H14A 0.4457 0.3718 -0.0554 0.064 Uiso calc U R 1
H H14B 0.4891 0.3121 -0.0781 0.064 Uiso calc U R 1
C C13 0.5525(3) 0.3568(2) 0.0498(3) 0.0391(12) Uani d . . 1
H H13A 0.6063 0.3454 0.009 0.047 Uiso calc U R 1
H H13B 0.5535 0.3975 0.06 0.047 Uiso calc U R 1
C C19 0.3454(2) 0.37902(14) 0.4341(3) 0.0221(8) Uani d . . 1
H H19A 0.3088 0.3811 0.5046 0.027 Uiso calc U R 1
H H19B 0.3126 0.36 0.3718 0.027 Uiso calc U R 1
C C20 0.4317(2) 0.35000(14) 0.4588(3) 0.0158(7) Uani d . . 1
H H20A 0.4505 0.3565 0.5399 0.019 Uiso calc U R 1
H H20B 0.4265 0.3096 0.4457 0.019 Uiso calc U R 1
C C21 0.6165(2) 0.42092(13) 0.5800(3) 0.0176(7) Uani d . . 1
H H21A 0.5579 0.4348 0.5585 0.021 Uiso calc U R 1
H H21B 0.6608 0.446 0.5464 0.021 Uiso calc U R 1
C C22 0.6260(2) 0.41796(15) 0.7108(3) 0.0214(8) Uani d . . 1
H H22A 0.5818 0.4412 0.7498 0.026 Uiso calc U R 1
H H22B 0.6848 0.4302 0.7355 0.026 Uiso calc U R 1
C C23 0.6119(2) 0.35670(16) 0.7379(3) 0.0234(8) Uani d . . 1
H H23A 0.6409 0.3459 0.8113 0.028 Uiso calc U R 1
H H23B 0.5491 0.3476 0.7428 0.028 Uiso calc U R 1
C C25 0.3091(3) 0.19369(17) 0.2693(4) 0.0368(11) Uani d . . 1
H H25A 0.3125 0.1621 0.3239 0.044 Uiso calc U R 1
H H25B 0.3609 0.193 0.2182 0.044 Uiso calc U R 1
C C24 0.6541(2) 0.32910(14) 0.6347(3) 0.0187(7) Uani d . . 1
H H24A 0.7182 0.3278 0.6435 0.022 Uiso calc U R 1
H H24B 0.6318 0.291 0.6241 0.022 Uiso calc U R 1
C C26 0.2262(3) 0.19130(17) 0.1988(3) 0.0306(9) Uani d . . 1
H H26A 0.2108 0.1528 0.178 0.037 Uiso calc U R 1
H H26B 0.2307 0.2138 0.1274 0.037 Uiso calc U R 1
C C27 0.1606(2) 0.21609(16) 0.2844(4) 0.0308(9) Uani d . . 1
H H27A 0.1163 0.2385 0.2434 0.037 Uiso calc U R 1
H H27B 0.1309 0.1866 0.3291 0.037 Uiso calc U R 1
C C28 0.2156(3) 0.2517(2) 0.3623(4) 0.0446(12) Uani d . . 1
H H28A 0.198 0.2909 0.3544 0.053 Uiso calc U R 1
H H28B 0.2072 0.2405 0.4442 0.053 Uiso calc U R 1
C C18 0.3754(2) 0.43648(14) 0.3958(3) 0.0190(7) Uani d . . 1
H H18A 0.33 0.4553 0.3492 0.023 Uiso calc U R 1
H H18B 0.3905 0.4599 0.4634 0.023 Uiso calc U R 1
C C17 0.4549(2) 0.42386(14) 0.3235(3) 0.0167(7) Uani d . . 1
H H17A 0.4384 0.4163 0.242 0.02 Uiso calc U R 1
H H17B 0.4964 0.4553 0.3251 0.02 Uiso calc U R 1
C C16 0.4721(2) 0.29145(16) 0.1579(3) 0.0246(8) Uani d . . 1
H H16A 0.4427 0.2901 0.2343 0.03 Uiso calc U R 1
H H16B 0.4914 0.2536 0.137 0.03 Uiso calc U R 1
C C15 0.4128(3) 0.31419(18) 0.0679(4) 0.0374(10) Uani d . . 1
H H15A 0.3775 0.2845 0.0318 0.045 Uiso calc U R 1
H H15B 0.3732 0.3424 0.1012 0.045 Uiso calc U R 1

loop_
_atom_site_aniso_label
_atom_site_aniso_U_11
_atom_site_aniso_U_22
_atom_site_aniso_U_33
_atom_site_aniso_U_12
_atom_site_aniso_U_13
_atom_site_aniso_U_23
Np1 0.00809(6) 0.00952(6) 0.01072(6) 0.00058(4) 0.00099(5) 0.00043(5)
C1 0.0169(17) 0.0148(17) 0.0171(17) 0.0002(13) -0.0002(14) -0.0043(14)
Cl1 0.0138(4) 0.0260(4) 0.0152(4) 0.0018(3) -0.0011(3) -0.0052(3)
O1 0.0096(11) 0.0125(11) 0.0136(11) 0.0010(9) 0.0014(9) -0.0013(9)
Np2 0.00686(6) 0.00912(6) 0.01084(6) 0.00047(4) 0.00047(4) -0.00090(5)
C2 0.0232(19) 0.0202(18) 0.0168(18) -0.0028(15) -0.0049(14) -0.0034(14)
Cl2 0.0235(5) 0.0291(5) 0.0131(4) -0.0030(4) -0.0007(3) 0.0001(3)
O2 0.0127(12) 0.0150(12) 0.0157(12) 0.0033(9) 0.0027(9) 0.0006(9)
Np3 0.00747(6) 0.01020(6) 0.01022(6) -0.00074(5) 0.00129(4) -0.00061(5)
C3 0.029(2) 0.0211(18) 0.0139(18) 0.0040(15) -0.0058(15) -0.0010(14)
Cl3 0.0189(4) 0.0184(4) 0.0241(4) -0.0058(3) 0.0037(3) 0.0029(3)
O3 0.0087(11) 0.0144(11) 0.0111(11) 0.0004(9) 0.0002(9) 0.0027(9)
Cl4 0.0157(4) 0.0184(4) 0.0249(5) 0.0066(3) 0.0015(3) 0.0007(3)
C4 0.0218(19) 0.0155(17) 0.0167(17) -0.0034(14) 0.0027(14) 0.0050(14)
O4 0.0155(12) 0.0128(12) 0.0231(13) -0.0004(9) 0.0021(10) -0.0008(10)
Cl5 0.0095(4) 0.0197(4) 0.0130(4) 0.0011(3) 0.0004(3) 0.0015(3)
C5 0.015(2) 0.029(2) 0.064(3) 0.0020(16) 0.010(2) 0.009(2)
O5 0.0164(12) 0.0131(11) 0.0126(11) -0.0013(9) -0.0005(9) -0.0024(9)
O6 0.0100(12) 0.0162(12) 0.0235(13) -0.0032(9) -0.0005(10) -0.0003(10)
Cl6 0.0101(4) 0.0197(4) 0.0154(4) -0.0033(3) 0.0025(3) -0.0070(3)
C6 0.0128(19) 0.045(3) 0.037(2) -0.0070(17) -0.0035(17) 0.016(2)
O7 0.0131(12) 0.0192(12) 0.0151(12) 0.0022(9) -0.0031(9) -0.0034(10)
C7 0.024(2) 0.052(3) 0.024(2) -0.0210(19) 0.0055(17) -0.0063(19)
O8 0.0093(12) 0.0382(15) 0.0102(11) -0.0074(10) 0.0009(9) -0.0027(10)
C8 0.0216(19) 0.0177(18) 0.027(2) -0.0084(15) 0.0035(16) -0.0036(15)
O9 0.0104(11) 0.0163(12) 0.0153(12) 0.0027(9) 0.0044(9) 0.0046(9)
C9 0.026(2) 0.0235(19) 0.023(2) 0.0083(16) -0.0088(16) -0.0029(16)
O10 0.0166(12) 0.0130(11) 0.0105(11) 0.0035(9) -0.0004(9) 0.0007(9)
C10 0.029(2) 0.028(2) 0.0164(18) 0.0036(16) -0.0054(15) 0.0031(15)
O11 0.0193(14) 0.0307(16) 0.058(2) -0.0030(12) -0.0047(13) -0.0201(14)
C11 0.030(2) 0.026(2) 0.0179(19) 0.0033(16) 0.0005(16) -0.0017(15)
C12 0.0172(18) 0.0143(16) 0.0182(17) -0.0009(13) -0.0027(14) -0.0044(14)
C14 0.028(3) 0.103(4) 0.029(2) -0.015(3) -0.011(2) 0.016(3)
C13 0.026(2) 0.077(3) 0.0140(19) -0.017(2) -0.0038(16) 0.013(2)
C19 0.0117(18) 0.0208(19) 0.034(2) 0.0007(14) 0.0040(15) 0.0009(16)
C20 0.0140(17) 0.0177(17) 0.0157(17) -0.0003(13) 0.0052(13) 0.0024(13)
C21 0.0214(19) 0.0131(16) 0.0182(18) -0.0010(14) 0.0037(14) -0.0024(14)
C22 0.0213(19) 0.0259(19) 0.0169(18) 0.0056(15) -0.0039(15) -0.0051(15)
C23 0.0207(19) 0.038(2) 0.0117(17) 0.0042(16) 0.0024(14) 0.0056(15)
C25 0.019(2) 0.029(2) 0.062(3) 0.0018(17) 0.001(2) -0.020(2)
C24 0.024(2) 0.0193(18) 0.0126(17) 0.0029(14) -0.0001(14) 0.0091(14)
C26 0.045(3) 0.027(2) 0.021(2) -0.0066(18) -0.0057(18) -0.0024(16)
C27 0.021(2) 0.022(2) 0.049(3) 0.0021(16) -0.0047(18) -0.0038(18)
C28 0.029(2) 0.048(3) 0.058(3) -0.004(2) 0.006(2) -0.025(2)
C18 0.0125(17) 0.0183(18) 0.026(2) 0.0022(14) 0.0006(14) -0.0001(15)
C17 0.0147(17) 0.0170(17) 0.0184(18) 0.0050(13) 0.0034(14) 0.0062(14)
C16 0.0175(19) 0.030(2) 0.026(2) -0.0082(16) -0.0024(15) -0.0073(16)
C15 0.028(2) 0.037(2) 0.047(3) -0.0024(19) -0.015(2) -0.004(2)

loop_
_atom_type_symbol
_atom_type_description
_atom_type_scat_dispersion_real
_atom_type_scat_dispersion_imag
_atom_type_scat_source
C C 0.0033 0.0016 'International Tables Vol C Tables 4.2.6.8 and 6.1.1.4'
H H 0.0000 0.0000 'International Tables Vol C Tables 4.2.6.8 and 6.1.1.4'
Cl Cl 0.1484 0.1585 'International Tables Vol C Tables 4.2.6.8 and 6.1.1.4'
Np Np -11.4937 4.1493 'International Tables Vol C Tables 4.2.6.8 and 6.1.1.4'
O O 0.0106 0.0060 'International Tables Vol C Tables 4.2.6.8 and 6.1.1.4'

loop_
_geom_angle_atom_site_label_1
_geom_angle_atom_site_label_2
_geom_angle_atom_site_label_3
_geom_angle
O3 Np1 O1 84.99(8)
O3 Np1 Cl2 90.51(6)
O1 Np1 Cl2 91.90(6)
O3 Np1 Cl1 91.13(6)
O1 Np1 Cl1 88.98(6)
Cl2 Np1 Cl1 178.20(3)
O3 Np1 Cl4 89.68(6)
O1 Np1 Cl4 173.80(6)
Cl2 Np1 Cl4 91.32(3)
Cl1 Np1 Cl4 87.95(3)
O3 Np1 Cl3 171.82(6)
O1 Np1 Cl3 86.83(6)
Cl2 Np1 Cl3 89.58(3)
Cl1 Np1 Cl3 88.90(3)
Cl4 Np1 Cl3 98.49(3)
O5 C1 C2 105.0(3)
O5 C1 H1A 110.8
C2 C1 H1A 110.8
O5 C1 H1B 110.8
C2 C1 H1B 110.8
H1A C1 H1B 108.8
Np2 O1 Np1 155.93(11)
O2 Np2 O1 177.33(9)
O2 Np2 O5 86.74(9)
O1 Np2 O5 92.34(8)
O2 Np2 O6 91.34(9)
O1 Np2 O6 85.99(8)
O5 Np2 O6 69.76(7)
O2 Np2 O7 85.28(9)
O1 Np2 O7 93.82(8)
O5 Np2 O7 139.60(7)
O6 Np2 O7 70.91(7)
O2 Np2 Cl5 93.91(7)
O1 Np2 Cl5 88.22(7)
O5 Np2 Cl5 147.34(5)
O6 Np2 Cl5 142.74(6)
O7 Np2 Cl5 72.81(5)
O2 Np2 Cl6 92.79(7)
O1 Np2 Cl6 89.37(7)
O5 Np2 Cl6 74.00(5)
O6 Np2 Cl6 143.20(6)
O7 Np2 Cl6 145.88(5)
Cl5 Np2 Cl6 73.35(2)
C1 C2 C3 104.8(3)
C1 C2 H2A 110.8
C3 C2 H2A 110.8
C1 C2 H2B 110.8
C3 C2 H2B 110.8
H2A C2 H2B 108.9
O4 Np3 O3 176.65(9)
O4 Np3 O10 86.63(9)
O3 Np3 O10 92.21(8)
O4 Np3 O8 87.41(9)
O3 Np3 O8 91.40(8)
O10 Np3 O8 138.55(7)
O4 Np3 O9 91.44(9)
O3 Np3 O9 85.21(8)
O10 Np3 O9 69.10(7)
O8 Np3 O9 70.09(7)
O4 Np3 Cl6 94.25(7)
O3 Np3 Cl6 88.45(6)
O10 Np3 Cl6 146.60(5)
O8 Np3 Cl6 74.76(6)
O9 Np3 Cl6 144.07(5)
O4 Np3 Cl5 94.43(8)
O3 Np3 Cl5 88.24(6)
O10 Np3 Cl5 73.25(5)
O8 Np3 Cl5 148.15(6)
O9 Np3 Cl5 141.44(5)
Cl6 Np3 Cl5 73.40(2)
C4 C3 C2 104.6(3)
C4 C3 H3A 110.8
C2 C3 H3A 110.8
C4 C3 H3B 110.8
C2 C3 H3B 110.8
H3A C3 H3B 108.9
Np3 O3 Np1 157.02(11)
O5 C4 C3 104.8(3)
O5 C4 H4A 110.8
C3 C4 H4A 110.8
O5 C4 H4B 110.8
C3 C4 H4B 110.8
H4A C4 H4B 108.9
Np2 Cl5 Np3 100.05(2)
O6 C5 C6 106.9(3)
O6 C5 H5A 110.3
C6 C5 H5A 110.3
O6 C5 H5B 110.3
C6 C5 H5B 110.3
H5A C5 H5B 108.6
C4 O5 C1 105.6(2)
C4 O5 Np2 124.82(18)
C1 O5 Np2 126.71(18)
C5 O6 C8 108.0(3)
C5 O6 Np2 121.5(2)
C8 O6 Np2 129.20(19)
Np3 Cl6 Np2 99.94(2)
C5 C6 C7 104.6(3)
C5 C6 H6A 110.8
C7 C6 H6A 110.8
C5 C6 H6B 110.8
C7 C6 H6B 110.8
H6A C6 H6B 108.9
C9 O7 C12 104.7(2)
C9 O7 Np2 127.3(2)
C12 O7 Np2 123.05(18)
C8 C7 C6 102.0(3)
C8 C7 H7A 111.4
C6 C7 H7A 111.4
C8 C7 H7B 111.4
C6 C7 H7B 111.4
H7A C7 H7B 109.2
C13 O8 C16 108.7(3)
C13 O8 Np3 127.6(2)
C16 O8 Np3 123.7(2)
O6 C8 C7 104.4(3)
O6 C8 H8A 110.9
C7 C8 H8A 110.9
O6 C8 H8B 110.9
C7 C8 H8B 110.9
H8A C8 H8B 108.9
C17 O9 C20 109.9(2)
C17 O9 Np3 123.36(17)
C20 O9 Np3 126.73(18)
O7 C9 C10 105.2(3)
O7 C9 H9A 110.7
C10 C9 H9A 110.7
O7 C9 H9B 110.7
C10 C9 H9B 110.7
H9A C9 H9B 108.8
C24 O10 C21 109.2(2)
C24 O10 Np3 125.82(18)
C21 O10 Np3 123.24(18)
C9 C10 C11 104.6(3)
C9 C10 H10A 110.8
C11 C10 H10A 110.8
C9 C10 H10B 110.8
C11 C10 H10B 110.8
H10A C10 H10B 108.9
C28 O11 C25 106.1(3)
C12 C11 C10 104.8(3)
C12 C11 H11A 110.8
C10 C11 H11A 110.8
C12 C11 H11B 110.8
C10 C11 H11B 110.8
H11A C11 H11B 108.9
O7 C12 C11 105.9(3)
O7 C12 H12A 110.6
C11 C12 H12A 110.6
O7 C12 H12B 110.6
C11 C12 H12B 110.6
H12A C12 H12B 108.7
C15 C14 C13 106.2(3)
C15 C14 H14A 110.5
C13 C14 H14A 110.5
C15 C14 H14B 110.5
C13 C14 H14B 110.5
H14A C14 H14B 108.7
O8 C13 C14 105.7(3)
O8 C13 H13A 110.6
C14 C13 H13A 110.6
O8 C13 H13B 110.6
C14 C13 H13B 110.6
H13A C13 H13B 108.7
C20 C19 C18 102.1(3)
C20 C19 H19A 111.3
C18 C19 H19A 111.3
C20 C19 H19B 111.3
C18 C19 H19B 111.3
H19A C19 H19B 109.2
O9 C20 C19 104.7(3)
O9 C20 H20A 110.8
C19 C20 H20A 110.8
O9 C20 H20B 110.8
C19 C20 H20B 110.8
H20A C20 H20B 108.9
O10 C21 C22 105.9(3)
O10 C21 H21A 110.6
C22 C21 H21A 110.6
O10 C21 H21B 110.6
C22 C21 H21B 110.6
H21A C21 H21B 108.7
C21 C22 C23 103.6(3)
C21 C22 H22A 111.0
C23 C22 H22A 111.0
C21 C22 H22B 111.0
C23 C22 H22B 111.0
H22A C22 H22B 109.0
C24 C23 C22 101.9(3)
C24 C23 H23A 111.4
C22 C23 H23A 111.4
C24 C23 H23B 111.4
C22 C23 H23B 111.4
H23A C23 H23B 109.3
O11 C25 C26 104.4(3)
O11 C25 H25A 110.9
C26 C25 H25A 110.9
O11 C25 H25B 110.9
C26 C25 H25B 110.9
H25A C25 H25B 108.9
O10 C24 C23 103.3(3)
O10 C24 H24A 111.1
C23 C24 H24A 111.1
O10 C24 H24B 111.1
C23 C24 H24B 111.1
H24A C24 H24B 109.1
C25 C26 C27 101.1(3)
C25 C26 H26A 111.6
C27 C26 H26A 111.6
C25 C26 H26B 111.6
C27 C26 H26B 111.6
H26A C26 H26B 109.4
C28 C27 C26 103.9(3)
C28 C27 H27A 111.0
C26 C27 H27A 111.0
C28 C27 H27B 111.0
C26 C27 H27B 111.0
H27A C27 H27B 109.0
O11 C28 C27 108.9(3)
O11 C28 H28A 109.9
C27 C28 H28A 109.9
O11 C28 H28B 109.9
C27 C28 H28B 109.9
H28A C28 H28B 108.3
C17 C18 C19 102.7(3)
C17 C18 H18A 111.2
C19 C18 H18A 111.2
C17 C18 H18B 111.2
C19 C18 H18B 111.2
H18A C18 H18B 109.1
O9 C17 C18 104.9(3)
O9 C17 H17A 110.8
C18 C17 H17A 110.8
O9 C17 H17B 110.8
C18 C17 H17B 110.8
H17A C17 H17B 108.8
O8 C16 C15 105.2(3)
O8 C16 H16A 110.7
C15 C16 H16A 110.7
O8 C16 H16B 110.7
C15 C16 H16B 110.7
H16A C16 H16B 108.8
C14 C15 C16 103.4(3)
C14 C15 H15A 111.1
C16 C15 H15A 111.1
C14 C15 H15B 111.1
C16 C15 H15B 111.1
H15A C15 H15B 109.0

loop_
_geom_bond_atom_site_label_1
_geom_bond_atom_site_label_2
_geom_bond_distance
Np1 O3 2.249(2)
Np1 O1 2.269(2)
Np1 Cl2 2.5869(9)
Np1 Cl1 2.6071(8)
Np1 Cl4 2.6099(8)
Np1 Cl3 2.6125(8)
C1 O5 1.454(4)
C1 C2 1.518(5)
C1 H1A 0.99
C1 H1B 0.99
O1 Np2 1.911(2)
Np2 O2 1.794(2)
Np2 O5 2.457(2)
Np2 O6 2.477(2)
Np2 O7 2.490(2)
Np2 Cl5 2.8036(8)
Np2 Cl6 2.8095(8)
C2 C3 1.542(5)
C2 H2A 0.99
C2 H2B 0.99
Np3 O4 1.794(2)
Np3 O3 1.918(2)
Np3 O10 2.454(2)
Np3 O8 2.469(2)
Np3 O9 2.472(2)
Np3 Cl6 2.8041(8)
Np3 Cl5 2.8056(8)
C3 C4 1.516(5)
C3 H3A 0.99
C3 H3B 0.99
C4 O5 1.449(4)
C4 H4A 0.99
C4 H4B 0.99
C5 O6 1.445(4)
C5 C6 1.519(5)
C5 H5A 0.99
C5 H5B 0.99
O6 C8 1.455(4)
C6 C7 1.535(6)
C6 H6A 0.99
C6 H6B 0.99
O7 C9 1.452(4)
O7 C12 1.456(4)
C7 C8 1.508(5)
C7 H7A 0.99
C7 H7B 0.99
O8 C13 1.449(4)
O8 C16 1.456(4)
C8 H8A 0.99
C8 H8B 0.99
O9 C17 1.462(4)
O9 C20 1.466(4)
C9 C10 1.523(5)
C9 H9A 0.99
C9 H9B 0.99
O10 C24 1.458(4)
O10 C21 1.459(4)
C10 C11 1.532(5)
C10 H10A 0.99
C10 H10B 0.99
O11 C28 1.406(5)
O11 C25 1.441(5)
C11 C12 1.517(5)
C11 H11A 0.99
C11 H11B 0.99
C12 H12A 0.99
C12 H12B 0.99
C14 C15 1.484(6)
C14 C13 1.504(6)
C14 H14A 0.99
C14 H14B 0.99
C13 H13A 0.99
C13 H13B 0.99
C19 C20 1.525(5)
C19 C18 1.528(5)
C19 H19A 0.99
C19 H19B 0.99
C20 H20A 0.99
C20 H20B 0.99
C21 C22 1.518(5)
C21 H21A 0.99
C21 H21B 0.99
C22 C23 1.528(5)
C22 H22A 0.99
C22 H22B 0.99
C23 C24 1.510(5)
C23 H23A 0.99
C23 H23B 0.99
C25 C26 1.510(6)
C25 H25A 0.99
C25 H25B 0.99
C24 H24A 0.99
C24 H24B 0.99
C26 C27 1.531(5)
C26 H26A 0.99
C26 H26B 0.99
C27 C28 1.502(6)
C27 H27A 0.99
C27 H27B 0.99
C28 H28A 0.99
C28 H28B 0.99
C18 C17 1.509(5)
C18 H18A 0.99
C18 H18B 0.99
C17 H17A 0.99
C17 H17B 0.99
C16 C15 1.486(5)
C16 H16A 0.99
C16 H16B 0.99
C15 H15A 0.99
C15 H15B 0.99

loop_
_geom_torsion_atom_site_label_1
_geom_torsion_atom_site_label_2
_geom_torsion_atom_site_label_3
_geom_torsion_atom_site_label_4
_geom_torsion
O5 C1 C2 C3 21.2(3)
C1 C2 C3 C4 1.9(4)
C2 C3 C4 O5 -24.4(3)
C3 C4 O5 C1 38.9(3)
C3 C4 O5 Np2 -122.8(2)
C2 C1 O5 C4 -37.6(3)
C2 C1 O5 Np2 123.6(2)
C6 C5 O6 C8 14.4(4)
C6 C5 O6 Np2 -153.9(2)
O6 C5 C6 C7 9.5(4)
C5 C6 C7 C8 -28.6(4)
C5 O6 C8 C7 -33.2(4)
Np2 O6 C8 C7 133.9(2)
C6 C7 C8 O6 37.6(4)
C12 O7 C9 C10 38.5(3)
Np2 O7 C9 C10 -116.9(3)
O7 C9 C10 C11 -24.9(4)
C9 C10 C11 C12 2.7(4)
C9 O7 C12 C11 -36.8(3)
Np2 O7 C12 C11 119.9(2)
C10 C11 C12 O7 20.4(4)
C16 O8 C13 C14 6.6(5)
Np3 O8 C13 C14 -174.1(3)
C15 C14 C13 O8 14.3(6)
C17 O9 C20 C19 11.9(3)
Np3 O9 C20 C19 -168.1(2)
C18 C19 C20 O9 -31.6(3)
C24 O10 C21 C22 -5.8(3)
Np3 O10 C21 C22 -171.4(2)
O10 C21 C22 C23 -19.2(4)
C21 C22 C23 C24 36.0(3)
C28 O11 C25 C26 37.7(5)
C21 O10 C24 C23 28.8(3)
Np3 O10 C24 C23 -166.1(2)
C22 C23 C24 O10 -39.6(3)
O11 C25 C26 C27 -38.4(4)
C25 C26 C27 C28 25.2(4)
C25 O11 C28 C27 -21.0(5)
C26 C27 C28 O11 -3.6(5)
C20 C19 C18 C17 39.3(3)
C20 O9 C17 C18 13.1(3)
Np3 O9 C17 C18 -166.88(19)
C19 C18 C17 O9 -32.6(3)
C13 O8 C16 C15 -24.9(4)
Np3 O8 C16 C15 155.8(2)
C13 C14 C15 C16 -29.0(5)
O8 C16 C15 C14 32.9(4)
